data_4128810
loop_
_publ_author_name
'Suyama, Megumi'
'Takano, Shinjiro'
'Nakamura, Toshikazu'
'Tsukuda, Tatsuya'

_publ_section_title
;
 Stoichiometric Formation of Open-Shell
 [PtAu<sub>24</sub>(SC<sub>2</sub>H<sub>4</sub>Ph)<sub>18</sub>]<sup>-</sup>
 via Spontaneous Electron Proportionation between
 [PtAu<sub>24</sub>(SC<sub>2</sub>H<sub>4</sub>Ph)<sub>18</sub>]<sup>2-</sup>
 and
 [PtAu<sub>24</sub>(SC<sub>2</sub>H<sub>4</sub>Ph)<sub>18</sub>]<sup>0</sup>.
;
_journal_issue 36
_journal_name_full 'Journal of the American Chemical Society'
_journal_page_first 14048
_journal_page_last 14051
_journal_paper_doi 10.1021/jacs.9b06254
_journal_volume 141
_journal_year 2019
_chemical_formula_sum 'C176 H230 Au24 N Pt S18'
_chemical_formula_weight 7858.96
_space_group_crystal_system triclinic
_space_group_IT_number 2
_space_group_name_Hall '-P 1'
_space_group_name_H-M_alt 'P -1'
_atom_sites_solution_hydrogens geom
_audit_creation_method SHELXL-2018/3
_cell_angle_alpha 106.541(2)
_cell_angle_beta 105.313(2)
_cell_angle_gamma 90.983(2)
_cell_formula_units_Z 1
_cell_length_a 16.136(2)
_cell_length_b 17.350(2)
_cell_length_c 18.583(2)
_cell_measurement_reflns_used 14021
_cell_measurement_temperature 93(2)
_cell_measurement_theta_max 27.1
_cell_measurement_theta_min 2.6
_cell_volume 4786.1(10)
_computing_structure_refinement 'SHELXL-2018/3 (Sheldrick, 2018)'
_diffrn_ambient_temperature 93(2)
_diffrn_detector_area_resol_mean 28.5714
_diffrn_measured_fraction_theta_full 0.987
_diffrn_measured_fraction_theta_max 0.978
_diffrn_measurement_device_type 'Rigaku AFC11 with Saturn724+'
_diffrn_measurement_method \w
_diffrn_radiation_type MoK\a
_diffrn_radiation_wavelength 0.71075
_diffrn_reflns_av_R_equivalents 0.0457
_diffrn_reflns_av_unetI/netI 0.0486
_diffrn_reflns_Laue_measured_fraction_full 0.987
_diffrn_reflns_Laue_measured_fraction_max 0.978
_diffrn_reflns_limit_h_max 18
_diffrn_reflns_limit_h_min -20
_diffrn_reflns_limit_k_max 22
_diffrn_reflns_limit_k_min -22
_diffrn_reflns_limit_l_max 22
_diffrn_reflns_limit_l_min -23
_diffrn_reflns_number 69806
_diffrn_reflns_point_group_measured_fraction_full 0.987
_diffrn_reflns_point_group_measured_fraction_max 0.978
_diffrn_reflns_theta_full 25.242
_diffrn_reflns_theta_max 27.125
_diffrn_reflns_theta_min 2.565
_diffrn_source 'Rotating anode'
_exptl_absorpt_coefficient_mu 19.276
_exptl_absorpt_correction_T_max 0.720
_exptl_absorpt_correction_T_min 0.395
_exptl_absorpt_correction_type numerical
_exptl_absorpt_process_details 'NUMABS (Rigaku, 1999)'
_exptl_crystal_colour Green
_exptl_crystal_density_diffrn 2.727
_exptl_crystal_description Platelet
_exptl_crystal_F_000 3555
_exptl_crystal_size_max 0.07
_exptl_crystal_size_mid 0.03
_exptl_crystal_size_min 0.03
_refine_diff_density_max 2.023
_refine_diff_density_min -1.827
_refine_diff_density_rms 0.222
_refine_ls_extinction_method none
_refine_ls_goodness_of_fit_ref 1.082
_refine_ls_hydrogen_treatment constr
_refine_ls_matrix_type full
_refine_ls_number_parameters 869
_refine_ls_number_reflns 20711
_refine_ls_number_restraints 113
_refine_ls_restrained_S_all 1.087
_refine_ls_R_factor_all 0.0450
_refine_ls_R_factor_gt 0.0383
_refine_ls_shift/su_max 0.002
_refine_ls_shift/su_mean 0.000
_refine_ls_structure_factor_coef Fsqd
_refine_ls_weighting_details 'w=1/[\s^2^(Fo^2^)+(0.0207P)^2^+15.1581P] where P=(Fo^2^+2Fc^2^)/3'
_refine_ls_weighting_scheme calc
_refine_ls_wR_factor_gt 0.0693
_refine_ls_wR_factor_ref 0.0724
_reflns_Friedel_coverage 0.000
_reflns_number_gt 18623
_reflns_number_total 20711
_reflns_threshold_expression 'I > 2\s(I)'
_cod_data_source_file ja9b06254_si_003.cif
_cod_data_source_block shelxs
_cod_depositor_comments
;
The following automatic conversions were performed:

data item '_exptl_absorpt_correction_type' value 'Numerical' was
changed to 'numerical' in accordance with the
/home/data/users/saulius/crontab/automatic-downloads/current/ACS/lib/dictionaries/cif_core.dic
dictionary named 'cif_core.dic' version 2.4.2 last updated on
2011-04-26.

Automatic conversion script
Id: cif_fix_values 6909 2019-04-08 15:41:33Z antanas 
;
_cod_original_cell_volume 4786.0(10)
_cod_database_code 4128810
_shelx_shelxl_version_number 2018/3
_shelx_space_group_comment
;
The symmetry employed for this shelxl refinement is uniquely defined
by the following loop, which should always be used as a source of
symmetry information in preference to the above space-group names.
They are only intended as comments.
;

loop_
_space_group_symop_operation_xyz
'x, y, z'
'-x, -y, -z'

loop_
_atom_site_label
_atom_site_type_symbol
_atom_site_fract_x
_atom_site_fract_y
_atom_site_fract_z
_atom_site_U_iso_or_equiv
_atom_site_adp_type
_atom_site_occupancy
_atom_site_site_symmetry_order
_atom_site_calc_flag
_atom_site_refinement_flags_posn
_atom_site_refinement_flags_adp
_atom_site_refinement_flags_occupancy
_atom_site_disorder_assembly
_atom_site_disorder_group
Au1 Au 0.09626(2) 0.59525(2) 0.14463(2) 0.02541(7) Uani 1 1 d . . . . .
Au2 Au -0.00958(2) 0.44817(2) 0.12491(2) 0.02414(7) Uani 1 1 d . . . . .
Au3 Au -0.09559(2) 0.58157(2) 0.09500(2) 0.02557(7) Uani 1 1 d . . . . .
Au4 Au 0.00225(2) 0.66460(2) 0.02043(2) 0.02402(7) Uani 1 1 d . . . . .
Au5 Au 0.15515(2) 0.57897(2) 0.01330(2) 0.02425(7) Uani 1 1 d . . . . .
Au6 Au -0.14515(2) 0.56094(2) -0.07291(2) 0.02523(7) Uani 1 1 d . . . . .
Au7 Au -0.00781(2) 0.59935(2) 0.26970(2) 0.02702(7) Uani 1 1 d . . . . .
Au8 Au -0.08654(2) 0.70896(2) -0.13142(2) 0.02898(7) Uani 1 1 d . . . . .
Au9 Au -0.18217(2) 0.72439(2) 0.02492(2) 0.03291(8) Uani 1 1 d . . . . .
Au10 Au 0.18526(2) 0.75230(2) 0.13839(2) 0.02722(7) Uani 1 1 d . . . . .
Au11 Au 0.19577(2) 0.53434(2) -0.15194(2) 0.02927(7) Uani 1 1 d . . . . .
Au12 Au -0.29972(2) 0.41669(2) -0.15786(2) 0.02822(7) Uani 1 1 d . . . . .
Pt1 Pt 0.000000 0.500000 0.000000 0.02034(9) Uani 1 2 d S . P . .
S1 S 0.13171(13) 0.64616(11) 0.28185(11) 0.0283(4) Uani 1 1 d . . . . .
S2 S -0.00265(13) 0.63769(11) -0.20621(12) 0.0268(4) Uani 1 1 d . . . . .
S3 S -0.19364(16) 0.67572(14) 0.12719(16) 0.0470(6) Uani 1 1 d . . . . .
S4 S -0.16898(14) 0.79077(12) -0.06350(13) 0.0346(5) Uani 1 1 d . . . . .
S5 S 0.05093(13) 0.79812(11) 0.10263(12) 0.0299(4) Uani 1 1 d . . . . .
S6 S 0.26398(13) 0.62735(13) -0.03310(13) 0.0338(5) Uani 1 1 d . . . . .
S7 S 0.14226(13) 0.44274(12) -0.27464(12) 0.0315(5) Uani 1 1 d . . . . .
S8 S -0.29094(12) 0.55229(12) -0.14932(12) 0.0290(4) Uani 1 1 d . . . . .
S9 S -0.32475(13) 0.27952(12) -0.17965(12) 0.0310(5) Uani 1 1 d . . . . .
C1A C 0.1354(5) 0.7563(4) 0.3079(4) 0.0291(18) Uani 1 1 d . . . . .
H1A1 H 0.183273 0.778047 0.292909 0.035 Uiso 1 1 calc R U . . .
H1A2 H 0.080678 0.771962 0.279135 0.035 Uiso 1 1 calc R U . . .
C1B C 0.1489(7) 0.7921(5) 0.3963(5) 0.047(3) Uani 1 1 d . . . . .
H1B1 H 0.092647 0.790172 0.408161 0.057 Uiso 1 1 calc R U . . .
H1B2 H 0.187076 0.759575 0.424403 0.057 Uiso 1 1 calc R U . . .
C1C C 0.1892(4) 0.8792(3) 0.4242(4) 0.042(2) Uani 1 1 d G . . . .
C1D C 0.1432(3) 0.9392(3) 0.4009(3) 0.044(2) Uani 1 1 d G . . . .
H1D H 0.085460 0.926243 0.368360 0.053 Uiso 1 1 calc R U . . .
C1E C 0.1817(4) 1.0180(3) 0.4253(4) 0.055(3) Uani 1 1 d G . . . .
H1E H 0.150309 1.058969 0.409374 0.066 Uiso 1 1 calc R U . . .
C1F C 0.2662(4) 1.0369(3) 0.4729(4) 0.058(3) Uani 1 1 d G . . . .
H1F H 0.292559 1.090790 0.489569 0.070 Uiso 1 1 calc R U . . .
C1G C 0.3122(3) 0.9770(4) 0.4962(4) 0.060(3) Uani 1 1 d G . . . .
H1G H 0.369962 0.989886 0.528750 0.072 Uiso 1 1 calc R U . . .
C1H C 0.2737(4) 0.8981(3) 0.4718(4) 0.057(3) Uani 1 1 d G . . . .
H1H H 0.305114 0.857158 0.487737 0.069 Uiso 1 1 calc R U . . .
C2A C -0.0784(5) 0.5836(4) -0.3023(4) 0.0317(19) Uani 1 1 d . . . . .
H2A1 H -0.058595 0.530339 -0.323494 0.038 Uiso 1 1 calc R U . . .
H2A2 H -0.136445 0.574216 -0.295939 0.038 Uiso 1 1 calc R U . . .
C2B C -0.0837(5) 0.6335(5) -0.3599(5) 0.0326(19) Uani 1 1 d . . . . .
H2B1 H -0.024645 0.653710 -0.356505 0.039 Uiso 1 1 calc R U . . .
H2B2 H -0.110097 0.598096 -0.413963 0.039 Uiso 1 1 calc R U . . .
C2C C -0.1365(3) 0.7045(3) -0.3430(3) 0.034(2) Uani 1 1 d G . . . .
C2D C -0.2260(3) 0.6911(3) -0.3707(3) 0.044(2) Uani 1 1 d G . . . .
H2D H -0.252922 0.638596 -0.401313 0.053 Uiso 1 1 calc R U . . .
C2E C -0.2761(3) 0.7545(3) -0.3536(4) 0.053(3) Uani 1 1 d G . . . .
H2E H -0.337275 0.745345 -0.372561 0.064 Uiso 1 1 calc R U . . .
C2F C -0.2367(4) 0.8313(3) -0.3089(4) 0.052(3) Uani 1 1 d G . . . .
H2F H -0.270968 0.874632 -0.297180 0.063 Uiso 1 1 calc R U . . .
C2G C -0.1472(4) 0.8447(2) -0.2812(3) 0.049(3) Uani 1 1 d G . . . .
H2G H -0.120308 0.897172 -0.250551 0.059 Uiso 1 1 calc R U . . .
C2H C -0.0971(3) 0.7813(3) -0.2982(3) 0.044(2) Uani 1 1 d G . . . .
H2H H -0.035954 0.790424 -0.279302 0.052 Uiso 1 1 calc R U . . .
C3A C -0.1251(7) 0.7631(5) 0.2126(5) 0.050(3) Uani 1 1 d . . . . .
H3A1 H -0.106054 0.745733 0.260178 0.060 Uiso 1 1 calc R U . . .
H3A2 H -0.073195 0.779859 0.199685 0.060 Uiso 1 1 calc R U . . .
C3B C -0.1792(7) 0.8326(6) 0.2266(7) 0.060(3) Uani 1 1 d . . . . .
H3B1 H -0.206229 0.843241 0.176458 0.072 Uiso 1 1 calc R U . . .
H3B2 H -0.226009 0.817919 0.247128 0.072 Uiso 1 1 calc R U . . .
C3C C -0.1265(5) 0.9075(4) 0.2836(4) 0.057(3) Uani 1 1 d G . . . .
C3D C -0.1275(5) 0.9344(5) 0.3613(4) 0.082(4) Uani 1 1 d G . . . .
H3D H -0.158804 0.902513 0.381141 0.099 Uiso 1 1 calc R U . . .
C3E C -0.0827(6) 1.0079(5) 0.4099(4) 0.079(4) Uani 1 1 d G . . . .
H3E H -0.083436 1.026242 0.463015 0.095 Uiso 1 1 calc R U . . .
C3F C -0.0369(5) 1.0545(4) 0.3808(5) 0.108(6) Uani 1 1 d G . . . .
H3F H -0.006316 1.104755 0.414087 0.130 Uiso 1 1 calc R U . . .
C3G C -0.0359(5) 1.0277(4) 0.3031(6) 0.094(5) Uani 1 1 d G . . . .
H3G H -0.004563 1.059540 0.283284 0.113 Uiso 1 1 calc R U . . .
C3H C -0.0806(5) 0.9542(5) 0.2545(4) 0.068(3) Uani 1 1 d G . . . .
H3H H -0.079931 0.935812 0.201409 0.082 Uiso 1 1 calc R U . . .
C4A C -0.2765(6) 0.7706(5) -0.1359(5) 0.041(2) Uani 1 1 d . . . . .
H4A1 H -0.272817 0.788387 -0.181124 0.049 Uiso 1 1 calc R U . . .
H4A2 H -0.293775 0.711664 -0.155026 0.049 Uiso 1 1 calc R U . . .
C4B C -0.3428(6) 0.8119(6) -0.1034(6) 0.062(3) Uani 1 1 d . . . . .
H4B1 H -0.330085 0.870976 -0.091126 0.074 Uiso 1 1 calc R U . . .
H4B2 H -0.341373 0.799946 -0.054132 0.074 Uiso 1 1 calc R U . . .
C4C C -0.4336(4) 0.7850(4) -0.1612(4) 0.056(3) Uani 1 1 d G . . . .
C4D C -0.4726(5) 0.7077(4) -0.1768(5) 0.085(4) Uani 1 1 d G . . . .
H4D H -0.444409 0.672000 -0.150091 0.102 Uiso 1 1 calc R U . . .
C4E C -0.5528(5) 0.6826(4) -0.2316(6) 0.093(5) Uani 1 1 d G . . . .
H4E H -0.579423 0.629796 -0.242242 0.111 Uiso 1 1 calc R U . . .
C4F C -0.5940(4) 0.7349(7) -0.2707(5) 0.112(6) Uani 1 1 d G . . . .
H4F H -0.648766 0.717721 -0.308107 0.134 Uiso 1 1 calc R U . . .
C4G C -0.5549(6) 0.8122(6) -0.2551(6) 0.130(7) Uani 1 1 d G . . . .
H4G H -0.583096 0.847850 -0.281821 0.156 Uiso 1 1 calc R U . . .
C4H C -0.4747(5) 0.8372(4) -0.2003(6) 0.106(6) Uani 1 1 d G . . . .
H4H H -0.448081 0.890055 -0.189671 0.127 Uiso 1 1 calc R U . . .
C5A C 0.0630(6) 0.8656(5) 0.0461(5) 0.038(2) Uani 1 1 d . . . . .
H5A1 H 0.101135 0.843396 0.012966 0.046 Uiso 1 1 calc R U . . .
H5A2 H 0.005882 0.868959 0.011298 0.046 Uiso 1 1 calc R U . . .
C5B C 0.1020(6) 0.9517(5) 0.1005(5) 0.045(2) Uani 1 1 d . . . . .
H5B1 H 0.100605 0.988250 0.067964 0.054 Uiso 1 1 calc R U . . .
H5B2 H 0.065388 0.972080 0.135652 0.054 Uiso 1 1 calc R U . . .
C5C C 0.1933(3) 0.9544(3) 0.1493(3) 0.038(2) Uani 1 1 d G . . . .
C5D C 0.2602(4) 0.9537(4) 0.1150(3) 0.052(3) Uani 1 1 d G . . . .
H5D H 0.247928 0.952164 0.061645 0.063 Uiso 1 1 calc R U . . .
C5E C 0.3450(4) 0.9552(4) 0.1586(4) 0.062(3) Uani 1 1 d G . . . .
H5E H 0.390711 0.954731 0.135151 0.074 Uiso 1 1 calc R U . . .
C5F C 0.3629(3) 0.9574(4) 0.2366(4) 0.055(3) Uani 1 1 d G . . . .
H5F H 0.420878 0.958473 0.266451 0.067 Uiso 1 1 calc R U . . .
C5G C 0.2960(4) 0.9581(3) 0.2709(3) 0.050(3) Uani 1 1 d G . . . .
H5G H 0.308261 0.959650 0.324245 0.060 Uiso 1 1 calc R U . . .
C5H C 0.2112(4) 0.9566(3) 0.2273(3) 0.043(2) Uani 1 1 d G . . . .
H5H H 0.165477 0.957082 0.250740 0.052 Uiso 1 1 calc R U . . .
C6A C 0.2290(6) 0.7238(5) -0.0443(5) 0.043(2) Uani 1 1 d . . . . .
H6A1 H 0.165498 0.721555 -0.054180 0.052 Uiso 1 1 calc R U . . .
H6A2 H 0.255073 0.766904 0.005441 0.052 Uiso 1 1 calc R U . . .
C6B C 0.2526(8) 0.7461(5) -0.1094(6) 0.063(3) Uani 1 1 d . . . . .
H6B1 H 0.314320 0.739080 -0.105103 0.076 Uiso 1 1 calc R U . . .
H6B2 H 0.218024 0.709154 -0.160226 0.076 Uiso 1 1 calc R U . . .
C6C C 0.2373(6) 0.8316(3) -0.1074(4) 0.063(3) Uani 1 1 d G . . . .
C6D C 0.1538(5) 0.8543(4) -0.1226(4) 0.074(4) Uani 1 1 d G . . . .
H6D H 0.105822 0.814596 -0.139664 0.089 Uiso 1 1 calc R U . . .
C6E C 0.1405(5) 0.9351(5) -0.1128(4) 0.085(4) Uani 1 1 d G . . . .
H6E H 0.083406 0.950677 -0.123216 0.101 Uiso 1 1 calc R U . . .
C6F C 0.2107(7) 0.9933(3) -0.0879(4) 0.086(5) Uani 1 1 d G . . . .
H6F H 0.201594 1.048505 -0.081221 0.103 Uiso 1 1 calc R U . . .
C6G C 0.2942(6) 0.9705(4) -0.0727(4) 0.091(5) Uani 1 1 d G . . . .
H6G H 0.342200 1.010252 -0.055673 0.110 Uiso 1 1 calc R U . . .
C6H C 0.3075(5) 0.8897(5) -0.0825(4) 0.070(4) Uani 1 1 d G . . . .
H6H H 0.364618 0.874170 -0.072120 0.084 Uiso 1 1 calc R U . . .
C7A C 0.1138(6) 0.5100(5) -0.3367(5) 0.039(2) Uani 1 1 d . . . . .
H7A1 H 0.075316 0.478192 -0.388225 0.047 Uiso 1 1 calc R U . . .
H7A2 H 0.080972 0.552564 -0.312328 0.047 Uiso 1 1 calc R U . . .
C7B C 0.1908(6) 0.5499(5) -0.3492(6) 0.046(2) Uani 1 1 d . . . . .
H7B1 H 0.235599 0.572334 -0.298673 0.055 Uiso 1 1 calc R U . . .
H7B2 H 0.215925 0.509543 -0.384805 0.055 Uiso 1 1 calc R U . . .
C7C C 0.1615(4) 0.6165(3) -0.3842(4) 0.041(2) Uani 1 1 d G . . . .
C7D C 0.1707(4) 0.6956(4) -0.3359(3) 0.057(3) Uani 1 1 d G . . . .
H7D H 0.197437 0.707745 -0.281359 0.069 Uiso 1 1 calc R U . . .
C7E C 0.1406(5) 0.7569(3) -0.3674(4) 0.066(3) Uani 1 1 d G . . . .
H7E H 0.146895 0.810996 -0.334375 0.079 Uiso 1 1 calc R U . . .
C7F C 0.1015(5) 0.7392(3) -0.4472(4) 0.098(5) Uani 1 1 d G . . . .
H7F H 0.080954 0.781120 -0.468735 0.117 Uiso 1 1 calc R U . . .
C7G C 0.0923(5) 0.6601(4) -0.4955(3) 0.084(4) Uani 1 1 d G . . . .
H7G H 0.065554 0.647994 -0.550080 0.100 Uiso 1 1 calc R U . . .
C7H C 0.1223(5) 0.5988(3) -0.4640(3) 0.057(3) Uani 1 1 d G . . . .
H7H H 0.116095 0.544741 -0.497064 0.069 Uiso 1 1 calc R U . . .
C8A C -0.2860(4) 0.5443(5) -0.2469(4) 0.0263(17) Uani 1 1 d . . . . .
H8A1 H -0.263689 0.597416 -0.247994 0.032 Uiso 1 1 calc R U . . .
H8A2 H -0.244985 0.504875 -0.261067 0.032 Uiso 1 1 calc R U . . .
C8B C -0.3738(5) 0.5179(6) -0.3073(5) 0.044(2) Uani 1 1 d . . . . .
H8B1 H -0.415599 0.555372 -0.291143 0.052 Uiso 1 1 calc R U . . .
H8B2 H -0.394260 0.463305 -0.308426 0.052 Uiso 1 1 calc R U . . .
C8C C -0.3718(4) 0.5159(4) -0.3894(3) 0.037(2) Uani 1 1 d G . . . .
C8D C -0.4152(3) 0.5697(3) -0.4252(4) 0.047(2) Uani 1 1 d G . . . .
H8D H -0.445837 0.608663 -0.398247 0.056 Uiso 1 1 calc R U . . .
C8E C -0.4138(4) 0.5664(4) -0.5005(4) 0.055(3) Uani 1 1 d G . . . .
H8E H -0.443431 0.603134 -0.524968 0.066 Uiso 1 1 calc R U . . .
C8F C -0.3689(4) 0.5094(4) -0.5400(3) 0.058(3) Uani 1 1 d G . . . .
H8F H -0.367972 0.507118 -0.591432 0.070 Uiso 1 1 calc R U . . .
C8G C -0.3256(4) 0.4556(4) -0.5042(4) 0.055(3) Uani 1 1 d G . . . .
H8G H -0.294917 0.416630 -0.531175 0.066 Uiso 1 1 calc R U . . .
C8H C -0.3270(4) 0.4589(3) -0.4289(4) 0.044(2) Uani 1 1 d G . . . .
H8H H -0.297321 0.422157 -0.404454 0.053 Uiso 1 1 calc R U . . .
C9A C -0.3544(5) 0.2412(5) -0.2865(5) 0.035(2) Uani 1 1 d . . . . .
H9A1 H -0.315825 0.269971 -0.306006 0.041 Uiso 1 1 calc R U . . .
H9A2 H -0.345789 0.183046 -0.302428 0.041 Uiso 1 1 calc R U . . .
C9B C -0.4480(5) 0.2519(6) -0.3240(5) 0.044(2) Uani 1 1 d . . . . .
H9B1 H -0.486945 0.222976 -0.304894 0.053 Uiso 1 1 calc R U . . .
H9B2 H -0.456941 0.310005 -0.308491 0.053 Uiso 1 1 calc R U . . .
C9C C -0.4700(4) 0.2197(4) -0.4117(3) 0.045(2) Uani 1 1 d G . . . .
C9D C -0.5097(4) 0.1417(4) -0.4501(4) 0.060(3) Uani 1 1 d G . . . .
H9D H -0.524685 0.109190 -0.421219 0.072 Uiso 1 1 calc R U . . .
C9E C -0.5276(5) 0.1113(3) -0.5310(4) 0.074(4) Uani 1 1 d G . . . .
H9E H -0.554766 0.057979 -0.557281 0.089 Uiso 1 1 calc R U . . .
C9F C -0.5057(5) 0.1589(5) -0.5733(3) 0.071(4) Uani 1 1 d G . . . .
H9F H -0.517935 0.138115 -0.628541 0.086 Uiso 1 1 calc R U . . .
C9G C -0.4660(5) 0.2369(5) -0.5348(4) 0.076(4) Uani 1 1 d G . . . .
H9G H -0.451021 0.269463 -0.563741 0.091 Uiso 1 1 calc R U . . .
C9H C -0.4481(5) 0.2674(3) -0.4540(4) 0.059(3) Uani 1 1 d G . . . .
H9H H -0.420939 0.320676 -0.427678 0.070 Uiso 1 1 calc R U . . .
N20 N 0.500000 0.500000 0.000000 0.076(6) Uiso 0.52 2 d DS U P A 1
C28 C 0.6349(19) 0.9488(18) 0.2956(16) 0.123(9) Uiso 0.6 1 d D U P B 1
H28D H 0.665883 1.002976 0.319098 0.185 Uiso 0.6 1 calc R U P B 1
H28E H 0.583276 0.946945 0.313689 0.185 Uiso 0.6 1 calc R U P B 1
H28F H 0.672572 0.909121 0.311003 0.185 Uiso 0.6 1 calc R U P B 1
C27 C 0.608(2) 0.9289(16) 0.2064(16) 0.091(6) Uiso 0.55 1 d D U P B 1
H27C H 0.570283 0.968963 0.190402 0.109 Uiso 0.55 1 calc R U P B 1
H27D H 0.659847 0.931026 0.187708 0.109 Uiso 0.55 1 calc R U P B 1
C26 C 0.5618(19) 0.8478(13) 0.1721(12) 0.087(6) Uiso 0.55 1 d D U P B 1
H26C H 0.520400 0.842797 0.201903 0.104 Uiso 0.55 1 calc R U P B 1
H26D H 0.604109 0.808028 0.179454 0.104 Uiso 0.55 1 calc R U P B 1
C25 C 0.5125(16) 0.8246(16) 0.0857(11) 0.093(6) Uiso 0.55 1 d D U P B 1
H25C H 0.454165 0.803857 0.083878 0.111 Uiso 0.55 1 calc R U P B 1
H25D H 0.505247 0.877146 0.074930 0.111 Uiso 0.55 1 calc R U P B 1
C24 C 0.5280(14) 0.7722(12) 0.0155(14) 0.106(6) Uiso 0.55 1 d D U P B 1
H24C H 0.558996 0.804887 -0.006976 0.127 Uiso 0.55 1 calc R U P B 1
H24D H 0.471794 0.749531 -0.023434 0.127 Uiso 0.55 1 calc R U P B 1
C23 C 0.5825(14) 0.7001(11) 0.0294(13) 0.089(6) Uiso 0.55 1 d D U P B 1
H23C H 0.628733 0.694186 0.002788 0.107 Uiso 0.55 1 calc R U P B 1
H23D H 0.608509 0.707915 0.085830 0.107 Uiso 0.55 1 calc R U P B 1
C22 C 0.5145(14) 0.6271(11) -0.0071(14) 0.080(6) Uiso 0.55 1 d D U P B 1
H22C H 0.480622 0.626417 -0.060175 0.097 Uiso 0.55 1 calc R U P B 1
H22D H 0.474385 0.629007 0.025437 0.097 Uiso 0.55 1 calc R U P B 1
C21 C 0.4335(12) 0.4520(14) 0.0111(13) 0.075(6) Uiso 0.52 1 d D U P A 1
H21A H 0.379043 0.442133 -0.031654 0.090 Uiso 0.52 1 calc R U P A 1
H21B H 0.422000 0.474948 0.062349 0.090 Uiso 0.52 1 calc R U P A 1
C29 C 0.5675(14) 0.5264(15) 0.0928(10) 0.077(5) Uiso 0.51 1 d D U P A 1
H29A H 0.609771 0.485664 0.091597 0.092 Uiso 0.51 1 calc R U P A 1
H29B H 0.600105 0.577836 0.099050 0.092 Uiso 0.51 1 calc R U P A 1
C33 C 0.7042(9) 0.6737(8) 0.3676(8) 0.048(3) Uiso 0.7 1 d D U P A 1
H33A H 0.664203 0.683281 0.400848 0.057 Uiso 0.7 1 calc R U P A 1
H33B H 0.737349 0.628401 0.377309 0.057 Uiso 0.7 1 calc R U P A 1
C32 C 0.6511(10) 0.6501(9) 0.2801(9) 0.053(4) Uiso 0.7 1 d D U P A 1
H32A H 0.690405 0.649794 0.247215 0.064 Uiso 0.7 1 calc R U P A 1
H32B H 0.609763 0.690488 0.272180 0.064 Uiso 0.7 1 calc R U P A 1
C31 C 0.6003(12) 0.5639(10) 0.2549(10) 0.073(4) Uiso 0.7 1 d D U P A 1
H31A H 0.642257 0.523739 0.261665 0.088 Uiso 0.7 1 calc R U P A 1
H31B H 0.563378 0.564063 0.289857 0.088 Uiso 0.7 1 calc R U P A 1
C30 C 0.5454(13) 0.5386(14) 0.1726(10) 0.076(5) Uiso 0.6 1 d D U P A 1
H30A H 0.500977 0.577245 0.171990 0.091 Uiso 0.6 1 calc R U P A 1
H30B H 0.514565 0.486173 0.166366 0.091 Uiso 0.6 1 calc R U P A 1
C34 C 0.7652(9) 0.7481(8) 0.3898(9) 0.067(4) Uiso 0.8 1 d D U P A 1
H34A H 0.732415 0.794836 0.384236 0.080 Uiso 0.8 1 calc R U P A 1
H34B H 0.803457 0.740260 0.355011 0.080 Uiso 0.8 1 calc R U P A 1
C36 C 0.8914(11) 0.7107(15) 0.4771(14) 0.105(8) Uiso 0.6 1 d D U P A 1
H36A H 0.926136 0.720509 0.531325 0.158 Uiso 0.6 1 calc R U P A 1
H36B H 0.867434 0.653915 0.455080 0.158 Uiso 0.6 1 calc R U P A 1
H36C H 0.927856 0.722763 0.446230 0.158 Uiso 0.6 1 calc R U P A 1
C35 C 0.8190(15) 0.7640(16) 0.4748(14) 0.096(6) Uiso 0.7 1 d D U P A 1
H35A H 0.842802 0.821456 0.497346 0.115 Uiso 0.7 1 calc R U P A 1
H35B H 0.782210 0.752414 0.506220 0.115 Uiso 0.7 1 calc R U P A 1
N202 N 0.513(2) 0.5346(19) 0.0390(19) 0.044(5) Uiso 0.24 1 d . U P C 2
C282 C 0.7164(13) 1.0558(14) 0.3041(16) 0.063(7) Uiso 0.4 1 d D U P C 2
H28A H 0.733206 1.082625 0.360601 0.094 Uiso 0.4 1 calc R U P C 2
H28B H 0.767163 1.035814 0.288015 0.094 Uiso 0.4 1 calc R U P C 2
H28C H 0.692561 1.094484 0.276502 0.094 Uiso 0.4 1 calc R U P C 2
C272 C 0.6504(18) 0.9873(16) 0.2846(16) 0.073(7) Uiso 0.45 1 d D U P C 2
H27A H 0.673627 0.947716 0.312083 0.088 Uiso 0.45 1 calc R U P C 2
H27B H 0.598690 1.006650 0.300519 0.088 Uiso 0.45 1 calc R U P C 2
C262 C 0.628(2) 0.949(2) 0.1991(19) 0.093(7) Uiso 0.45 1 d D U P C 2
H26A H 0.681913 0.942759 0.183565 0.111 Uiso 0.45 1 calc R U P C 2
H26B H 0.595738 0.987212 0.173565 0.111 Uiso 0.45 1 calc R U P C 2
C252 C 0.574(2) 0.8686(18) 0.1675(17) 0.080(6) Uiso 0.45 1 d D U P C 2
H25A H 0.518768 0.875232 0.180724 0.096 Uiso 0.45 1 calc R U P C 2
H25B H 0.605024 0.830845 0.193869 0.096 Uiso 0.45 1 calc R U P C 2
C242 C 0.5553(19) 0.8305(17) 0.0781(17) 0.083(6) Uiso 0.45 1 d D U P C 2
H24A H 0.608505 0.812318 0.064460 0.100 Uiso 0.45 1 calc R U P C 2
H24B H 0.533050 0.870317 0.050609 0.100 Uiso 0.45 1 calc R U P C 2
C232 C 0.4794(15) 0.7499(13) 0.0517(15) 0.063(5) Uiso 0.45 1 d D U P C 2
H23A H 0.436663 0.762993 0.081980 0.075 Uiso 0.45 1 calc R U P C 2
H23B H 0.448508 0.736100 -0.004656 0.075 Uiso 0.45 1 calc R U P C 2
C222 C 0.5275(15) 0.6787(14) 0.0693(15) 0.063(5) Uiso 0.45 1 d D U P C 2
H22A H 0.550670 0.690335 0.126620 0.075 Uiso 0.45 1 calc R U P C 2
H22B H 0.576929 0.673060 0.046631 0.075 Uiso 0.45 1 calc R U P C 2
C212 C 0.4683(14) 0.5982(12) 0.0356(14) 0.057(5) Uiso 0.48 1 d . U P C 2
H21C H 0.425295 0.600133 0.065345 0.069 Uiso 0.48 1 calc R U P C 2
H21D H 0.436515 0.591661 -0.019541 0.069 Uiso 0.48 1 calc R U P C 2
C292 C 0.4474(15) 0.4909(14) 0.0388(13) 0.057(5) Uiso 0.49 1 d D U P D 3
H29C H 0.424614 0.434258 0.011934 0.086 Uiso 0.49 1 calc R U P D 3
H29D H 0.399297 0.524003 0.043205 0.086 Uiso 0.49 1 calc R U P D 3
H29E H 0.480743 0.509580 0.008841 0.086 Uiso 0 1 calc R U P D 3
C332 C 0.657(3) 0.662(2) 0.326(2) 0.073(6) Uiso 0.3 1 d D U P D 3
H33C H 0.716093 0.653448 0.320087 0.088 Uiso 0.3 1 calc R U P D 3
H33D H 0.645746 0.714401 0.315860 0.088 Uiso 0.3 1 calc R U P D 3
C322 C 0.602(2) 0.603(2) 0.2498(19) 0.062(6) Uiso 0.3 1 d D U P D 3
H32C H 0.563440 0.576517 0.271164 0.075 Uiso 0.3 1 calc R U P D 3
H32D H 0.644193 0.563493 0.239528 0.075 Uiso 0.3 1 calc R U P D 3
C312 C 0.544(2) 0.5867(19) 0.1667(19) 0.061(6) Uiso 0.3 1 d D U P D 3
H31C H 0.577884 0.605458 0.136337 0.073 Uiso 0.3 1 calc R U P D 3
H31D H 0.495638 0.620513 0.168794 0.073 Uiso 0.3 1 calc R U P D 3
C302 C 0.5056(18) 0.4983(15) 0.1203(15) 0.064(5) Uiso 0.4 1 d D U P D 3
H30C H 0.553290 0.463834 0.115551 0.077 Uiso 0.4 1 calc R U P D 3
H30D H 0.471850 0.478256 0.149912 0.077 Uiso 0.4 1 calc R U P D 3
C342 C 0.673(4) 0.684(4) 0.411(3) 0.084(9) Uiso 0.2 1 d D U P D 3
H34C H 0.688651 0.637297 0.431191 0.100 Uiso 0.2 1 calc R U P D 3
H34D H 0.622984 0.706354 0.427848 0.100 Uiso 0.2 1 calc R U P D 3
C362 C 0.847(2) 0.763(3) 0.466(3) 0.106(11) Uiso 0.4 1 d D U P D 3
H36D H 0.864466 0.819823 0.475377 0.159 Uiso 0.4 1 calc R U P D 3
H36E H 0.868768 0.748439 0.514621 0.159 Uiso 0.4 1 calc R U P D 3
H36F H 0.872359 0.729523 0.426090 0.159 Uiso 0.4 1 calc R U P D 3
C352 C 0.748(2) 0.7463(13) 0.437(3) 0.096(7) Uiso 0.3 1 d D U P D 3
H35C H 0.731653 0.787419 0.479014 0.115 Uiso 0.3 1 calc R U P D 3
H35D H 0.735162 0.768933 0.392491 0.115 Uiso 0.3 1 calc R U P D 3

loop_
_atom_site_aniso_label
_atom_site_aniso_U_11
_atom_site_aniso_U_22
_atom_site_aniso_U_33
_atom_site_aniso_U_23
_atom_site_aniso_U_13
_atom_site_aniso_U_12
Au1 0.02887(16) 0.02213(14) 0.02153(15) 0.00076(12) 0.00741(12) -0.00118(12)
Au2 0.02677(16) 0.02298(14) 0.02269(15) 0.00521(12) 0.00876(12) 0.00224(12)
Au3 0.02985(16) 0.02288(14) 0.02503(16) 0.00376(12) 0.01297(13) 0.00527(12)
Au4 0.02552(15) 0.01848(14) 0.02532(16) 0.00259(12) 0.00694(12) 0.00078(11)
Au5 0.02320(15) 0.02366(14) 0.02461(16) 0.00409(12) 0.00812(12) -0.00029(11)
Au6 0.02367(15) 0.02153(14) 0.02632(16) 0.00241(12) 0.00518(12) 0.00240(11)
Au7 0.03271(17) 0.02382(15) 0.02427(16) 0.00469(12) 0.01033(13) 0.00228(12)
Au8 0.03320(17) 0.02388(15) 0.02753(17) 0.00379(13) 0.00877(13) 0.00407(13)
Au9 0.03435(18) 0.02914(16) 0.03360(19) 0.00515(14) 0.01099(14) 0.00967(13)
Au10 0.03085(17) 0.02314(15) 0.02477(16) 0.00298(12) 0.00778(13) -0.00160(12)
Au11 0.02826(17) 0.03075(16) 0.03059(17) 0.00733(13) 0.01323(14) 0.00325(13)
Au12 0.02502(16) 0.02547(15) 0.03013(17) 0.00375(13) 0.00618(13) -0.00071(12)
Pt1 0.0218(2) 0.01796(18) 0.0196(2) 0.00173(15) 0.00739(16) 0.00107(15)
S1 0.0316(11) 0.0262(10) 0.0227(10) 0.0025(8) 0.0058(8) 0.0019(8)
S2 0.0302(11) 0.0222(9) 0.0279(11) 0.0057(8) 0.0104(9) 0.0011(8)
S3 0.0564(15) 0.0404(13) 0.0605(17) 0.0219(12) 0.0354(13) 0.0247(11)
S4 0.0395(12) 0.0287(10) 0.0325(12) 0.0043(9) 0.0098(10) 0.0108(9)
S5 0.0332(11) 0.0214(9) 0.0295(11) 0.0000(8) 0.0080(9) -0.0008(8)
S6 0.0328(11) 0.0368(11) 0.0326(12) 0.0062(9) 0.0154(9) -0.0008(9)
S7 0.0352(11) 0.0319(11) 0.0290(11) 0.0067(9) 0.0145(9) 0.0025(9)
S8 0.0238(10) 0.0283(10) 0.0314(11) 0.0035(9) 0.0077(8) 0.0021(8)
S9 0.0289(11) 0.0278(10) 0.0318(12) 0.0040(9) 0.0067(9) -0.0038(8)
C1A 0.036(5) 0.017(4) 0.027(4) -0.004(3) 0.009(4) -0.003(3)
C1B 0.078(7) 0.034(5) 0.026(5) -0.002(4) 0.022(5) -0.006(5)
C1C 0.059(6) 0.034(5) 0.027(5) -0.004(4) 0.018(4) 0.003(4)
C1D 0.051(6) 0.038(5) 0.037(5) 0.002(4) 0.014(4) 0.002(4)
C1E 0.071(7) 0.033(5) 0.053(7) -0.003(5) 0.020(6) 0.008(5)
C1F 0.067(7) 0.030(5) 0.066(8) -0.004(5) 0.020(6) -0.002(5)
C1G 0.055(7) 0.053(6) 0.048(7) -0.008(5) 0.000(5) 0.002(5)
C1H 0.073(8) 0.046(6) 0.055(7) 0.018(5) 0.018(6) 0.017(5)
C2A 0.044(5) 0.024(4) 0.024(4) 0.004(3) 0.006(4) 0.004(4)
C2B 0.036(5) 0.030(4) 0.033(5) 0.014(4) 0.007(4) 0.001(4)
C2C 0.047(5) 0.026(4) 0.027(5) 0.008(4) 0.008(4) 0.007(4)
C2D 0.046(6) 0.033(5) 0.056(6) 0.016(5) 0.013(5) 0.009(4)
C2E 0.048(6) 0.035(5) 0.081(8) 0.023(5) 0.019(6) 0.005(4)
C2F 0.058(7) 0.035(5) 0.074(8) 0.029(5) 0.022(6) 0.014(5)
C2G 0.052(6) 0.019(4) 0.069(7) 0.013(4) 0.008(5) -0.002(4)
C2H 0.038(5) 0.024(4) 0.063(7) 0.012(4) 0.005(5) -0.002(4)
C3A 0.080(7) 0.047(6) 0.030(5) 0.010(4) 0.029(5) 0.040(5)
C3B 0.061(7) 0.050(6) 0.063(8) 0.004(5) 0.019(6) 0.014(5)
C3C 0.074(8) 0.052(6) 0.045(6) 0.009(5) 0.021(6) -0.003(6)
C3D 0.079(9) 0.105(11) 0.049(8) -0.003(7) 0.027(7) -0.019(8)
C3E 0.077(9) 0.083(9) 0.043(7) -0.019(6) 0.001(6) 0.011(7)
C3F 0.108(12) 0.046(8) 0.128(15) -0.005(9) -0.003(11) 0.018(8)
C3G 0.102(11) 0.054(8) 0.094(11) 0.012(8) -0.014(9) 0.000(7)
C3H 0.081(9) 0.060(7) 0.056(8) 0.009(6) 0.016(6) -0.007(6)
C4A 0.045(5) 0.034(5) 0.040(5) 0.009(4) 0.008(4) 0.016(4)
C4B 0.055(7) 0.059(7) 0.059(7) 0.007(6) 0.006(6) 0.018(5)
C4C 0.036(5) 0.061(7) 0.054(7) 0.003(5) 0.002(5) 0.017(5)
C4D 0.056(8) 0.048(7) 0.134(13) 0.030(8) -0.005(8) 0.003(6)
C4E 0.052(8) 0.077(9) 0.106(12) -0.007(8) -0.011(7) -0.003(7)
C4F 0.044(8) 0.208(19) 0.070(10) 0.040(12) -0.003(7) 0.006(10)
C4G 0.084(12) 0.170(18) 0.153(17) 0.117(15) -0.012(11) 0.001(11)
C4H 0.076(10) 0.109(11) 0.141(14) 0.091(11) -0.013(9) -0.007(8)
C5A 0.038(5) 0.028(4) 0.043(5) 0.012(4) -0.001(4) 0.004(4)
C5B 0.058(6) 0.031(5) 0.037(5) 0.007(4) 0.001(5) 0.008(4)
C5C 0.047(5) 0.022(4) 0.043(6) 0.004(4) 0.015(4) 0.001(4)
C5D 0.064(7) 0.037(5) 0.055(7) 0.015(5) 0.018(6) -0.008(5)
C5E 0.044(6) 0.052(6) 0.092(10) 0.029(7) 0.018(6) -0.010(5)
C5F 0.042(6) 0.036(5) 0.073(8) 0.012(5) -0.004(6) 0.003(4)
C5G 0.071(7) 0.020(4) 0.042(6) -0.002(4) 0.002(5) 0.007(4)
C5H 0.055(6) 0.023(4) 0.043(6) 0.000(4) 0.010(5) 0.003(4)
C6A 0.057(6) 0.032(5) 0.045(6) 0.013(4) 0.022(5) -0.009(4)
C6B 0.117(10) 0.032(5) 0.042(6) 0.005(5) 0.035(6) -0.015(6)
C6C 0.111(10) 0.044(6) 0.036(6) 0.013(5) 0.025(6) -0.012(6)
C6D 0.135(12) 0.042(6) 0.046(7) 0.022(5) 0.015(7) -0.007(7)
C6E 0.130(12) 0.071(9) 0.055(8) 0.033(7) 0.015(8) 0.014(8)
C6F 0.145(14) 0.048(7) 0.052(8) 0.016(6) 0.007(9) -0.009(8)
C6G 0.151(14) 0.064(9) 0.058(8) 0.016(7) 0.032(9) -0.029(9)
C6H 0.115(10) 0.041(6) 0.056(7) 0.015(6) 0.025(7) -0.011(6)
C7A 0.046(5) 0.051(6) 0.028(5) 0.017(4) 0.018(4) 0.001(4)
C7B 0.049(6) 0.045(5) 0.058(7) 0.021(5) 0.034(5) 0.011(4)
C7C 0.056(6) 0.037(5) 0.038(5) 0.012(4) 0.027(5) -0.004(4)
C7D 0.082(8) 0.048(6) 0.045(6) 0.019(5) 0.018(6) -0.003(6)
C7E 0.114(10) 0.044(6) 0.043(6) 0.005(5) 0.038(7) -0.002(6)
C7F 0.216(17) 0.041(6) 0.057(8) 0.022(6) 0.064(10) 0.013(8)
C7G 0.174(14) 0.036(6) 0.041(7) 0.011(5) 0.032(8) 0.002(7)
C7H 0.101(9) 0.037(5) 0.039(6) 0.010(5) 0.030(6) 0.003(6)
C8A 0.016(4) 0.035(4) 0.019(4) 0.000(3) 0.000(3) 0.002(3)
C8B 0.033(5) 0.052(6) 0.039(6) 0.006(5) 0.009(4) 0.001(4)
C8C 0.033(5) 0.044(5) 0.029(5) 0.006(4) 0.005(4) 0.001(4)
C8D 0.031(5) 0.054(6) 0.046(6) 0.012(5) -0.001(4) -0.009(4)
C8E 0.036(6) 0.064(7) 0.058(7) 0.029(6) -0.009(5) -0.010(5)
C8F 0.046(6) 0.081(8) 0.042(6) 0.018(6) 0.006(5) -0.018(6)
C8G 0.058(7) 0.061(7) 0.039(6) 0.006(5) 0.014(5) -0.004(5)
C8H 0.043(5) 0.042(5) 0.046(6) 0.009(5) 0.014(5) 0.004(4)
C9A 0.033(5) 0.028(4) 0.036(5) 0.003(4) 0.006(4) 0.001(4)
C9B 0.035(5) 0.050(6) 0.034(5) -0.002(4) 0.005(4) -0.003(4)
C9C 0.037(5) 0.046(5) 0.036(5) -0.003(4) -0.001(4) 0.004(4)
C9D 0.049(6) 0.063(7) 0.045(6) -0.006(5) 0.004(5) -0.021(5)
C9E 0.066(8) 0.075(8) 0.056(8) -0.016(6) 0.013(6) -0.020(6)
C9F 0.066(8) 0.077(9) 0.047(7) 0.005(6) -0.009(6) 0.011(6)
C9G 0.100(10) 0.075(9) 0.057(8) 0.035(7) 0.011(7) 0.028(7)
C9H 0.074(8) 0.044(6) 0.045(6) 0.013(5) -0.005(6) 0.004(5)

loop_
_atom_type_symbol
_atom_type_description
_atom_type_scat_dispersion_real
_atom_type_scat_dispersion_imag
_atom_type_scat_source
C C 0.0033 0.0016 'International Tables Vol C Tables 4.2.6.8 and 6.1.1.4'
H H 0.0000 0.0000 'International Tables Vol C Tables 4.2.6.8 and 6.1.1.4'
Au Au -2.0133 8.8022 'International Tables Vol C Tables 4.2.6.8 and 6.1.1.4'
N N 0.0061 0.0033 'International Tables Vol C Tables 4.2.6.8 and 6.1.1.4'
Pt Pt -1.7033 8.3905 'International Tables Vol C Tables 4.2.6.8 and 6.1.1.4'
S S 0.1246 0.1234 'International Tables Vol C Tables 4.2.6.8 and 6.1.1.4'

loop_
_geom_angle_atom_site_label_1
_geom_angle_atom_site_label_2
_geom_angle_atom_site_label_3
_geom_angle
_geom_angle_site_symmetry_1
_geom_angle_site_symmetry_3
S1 Au1 Pt1 154.48(5) . .
S1 Au1 Au5 145.23(5) . .
Pt1 Au1 Au5 59.589(12) . .
S1 Au1 Au6 119.61(5) . 2_565
Pt1 Au1 Au6 58.841(9) . 2_565
Au5 Au1 Au6 62.860(11) . 2_565
S1 Au1 Au2 98.06(5) . .
Pt1 Au1 Au2 58.044(9) . .
Au5 Au1 Au2 109.967(13) . .
Au6 Au1 Au2 59.840(13) 2_565 .
S1 Au1 Au3 103.69(5) . .
Pt1 Au1 Au3 57.434(9) . .
Au5 Au1 Au3 108.557(14) . .
Au6 Au1 Au3 106.328(12) 2_565 .
Au2 Au1 Au3 57.433(11) . .
S1 Au1 Au4 131.04(5) . .
Pt1 Au1 Au4 57.703(11) . .
Au5 Au1 Au4 60.617(13) . .
Au6 Au1 Au4 109.346(14) 2_565 .
Au2 Au1 Au4 106.025(13) . .
Au3 Au1 Au4 59.443(10) . .
S1 Au1 Au10 90.12(5) . .
Pt1 Au1 Au10 112.818(13) . .
Au5 Au1 Au10 64.850(11) . .
Au6 Au1 Au10 120.869(15) 2_565 .
Au2 Au1 Au10 169.851(14) . .
Au3 Au1 Au10 114.826(13) . .
Au4 Au1 Au10 63.894(11) . .
S1 Au1 Au7 46.26(5) . .
Pt1 Au1 Au7 109.251(14) . .
Au5 Au1 Au7 168.427(14) . .
Au6 Au1 Au7 115.398(13) 2_565 .
Au2 Au1 Au7 62.273(11) . .
Au3 Au1 Au7 60.301(12) . .
Au4 Au1 Au7 111.829(15) . .
Au10 Au1 Au7 121.266(12) . .
S1 Au1 Au12 89.14(5) . 2_565
Pt1 Au1 Au12 109.288(12) . 2_565
Au5 Au1 Au12 59.944(11) . 2_565
Au6 Au1 Au12 63.333(10) 2_565 2_565
Au2 Au1 Au12 117.962(14) . 2_565
Au3 Au1 Au12 166.703(14) . 2_565
Au4 Au1 Au12 114.413(13) . 2_565
Au10 Au1 Au12 67.911(11) . 2_565
Au7 Au1 Au12 130.632(13) . 2_565
S2 Au2 Pt1 158.97(5) 2_565 .
S2 Au2 Au3 141.10(5) 2_565 .
Pt1 Au2 Au3 59.046(9) . .
S2 Au2 Au4 101.29(5) 2_565 2_565
Pt1 Au2 Au4 58.810(12) . 2_565
Au3 Au2 Au4 109.649(14) . 2_565
S2 Au2 Au6 106.46(5) 2_565 2_565
Pt1 Au2 Au6 58.583(9) . 2_565
Au3 Au2 Au6 109.746(13) . 2_565
Au4 Au2 Au6 57.792(10) 2_565 2_565
S2 Au2 Au5 120.57(5) 2_565 2_565
Pt1 Au2 Au5 58.118(11) . 2_565
Au3 Au2 Au5 60.798(11) . 2_565
Au4 Au2 Au5 60.532(12) 2_565 2_565
Au6 Au2 Au5 106.911(15) 2_565 2_565
S2 Au2 Au1 130.44(5) 2_565 .
Pt1 Au2 Au1 57.753(9) . .
Au3 Au2 Au1 62.131(13) . .
Au4 Au2 Au1 106.235(14) 2_565 .
Au6 Au2 Au1 59.386(11) 2_565 .
Au5 Au2 Au1 108.813(13) 2_565 .
S2 Au2 Au7 89.88(5) 2_565 .
Pt1 Au2 Au7 109.636(14) . .
Au3 Au2 Au7 61.916(13) . .
Au4 Au2 Au7 168.247(13) 2_565 .
Au6 Au2 Au7 115.667(13) 2_565 .
Au5 Au2 Au7 116.723(14) 2_565 .
Au1 Au2 Au7 63.029(12) . .
S2 Au2 Au8 46.61(5) 2_565 2_565
Pt1 Au2 Au8 112.833(12) . 2_565
Au3 Au2 Au8 171.331(14) . 2_565
Au4 Au2 Au8 61.820(12) 2_565 2_565
Au6 Au2 Au8 65.064(11) 2_565 2_565
Au5 Au2 Au8 113.113(13) 2_565 2_565
Au1 Au2 Au8 117.305(15) . 2_565
Au7 Au2 Au8 126.243(14) . 2_565
S2 Au2 Au11 83.24(5) 2_565 2_565
Pt1 Au2 Au11 110.732(11) . 2_565
Au3 Au2 Au11 62.359(11) . 2_565
Au4 Au2 Au11 116.247(12) 2_565 2_565
Au6 Au2 Au11 169.129(14) 2_565 2_565
Au5 Au2 Au11 63.102(13) 2_565 2_565
Au1 Au2 Au11 118.115(13) . 2_565
Au7 Au2 Au11 68.354(11) . 2_565
Au8 Au2 Au11 121.691(12) 2_565 2_565
S3 Au3 Pt1 153.40(6) . .
S3 Au3 Au2 146.90(6) . .
Pt1 Au3 Au2 59.072(10) . .
S3 Au3 Au5 121.34(7) . 2_565
Pt1 Au3 Au5 58.118(10) . 2_565
Au2 Au3 Au5 60.776(12) . 2_565
S3 Au3 Au6 96.98(7) . .
Pt1 Au3 Au6 58.281(10) . .
Au2 Au3 Au6 109.599(13) . .
Au5 Au3 Au6 61.061(11) 2_565 .
S3 Au3 Au4 101.67(6) . .
Pt1 Au3 Au4 57.976(11) . .
Au2 Au3 Au4 109.206(14) . .
Au5 Au3 Au4 106.468(15) 2_565 .
Au6 Au3 Au4 56.787(12) . .
S3 Au3 Au1 131.14(7) . .
Pt1 Au3 Au1 57.174(10) . .
Au2 Au3 Au1 60.435(11) . .
Au5 Au3 Au1 107.499(13) 2_565 .
Au6 Au3 Au1 105.805(13) . .
Au4 Au3 Au1 60.385(11) . .
S3 Au3 Au7 92.01(7) . .
Pt1 Au3 Au7 111.667(14) . .
Au2 Au3 Au7 64.408(11) . .
Au5 Au3 Au7 118.910(13) 2_565 .
Au6 Au3 Au7 169.057(14) . .
Au4 Au3 Au7 115.261(14) . .
Au1 Au3 Au7 63.387(10) . .
S3 Au3 Au11 86.55(6) . 2_565
Pt1 Au3 Au11 112.310(13) . 2_565
Au2 Au3 Au11 64.265(13) . 2_565
Au5 Au3 Au11 63.780(13) 2_565 2_565
Au6 Au3 Au11 116.753(13) . 2_565
Au4 Au3 Au11 169.846(14) . 2_565
Au1 Au3 Au11 118.307(13) . 2_565
Au7 Au3 Au11 69.880(12) . 2_565
S3 Au3 Au9 45.31(6) . .
Pt1 Au3 Au9 108.444(13) . .
Au2 Au3 Au9 167.413(14) . .
Au5 Au3 Au9 112.512(15) 2_565 .
Au6 Au3 Au9 58.865(10) . .
Au4 Au3 Au9 61.112(12) . .
Au1 Au3 Au9 115.626(13) . .
Au7 Au3 Au9 125.979(13) . .
Au11 Au3 Au9 123.983(14) 2_565 .
S5 Au4 Pt1 148.61(5) . .
S5 Au4 Au6 143.57(5) . .
Pt1 Au4 Au6 59.692(10) . .
S5 Au4 Au2 142.31(5) . 2_565
Pt1 Au4 Au2 58.324(10) . 2_565
Au6 Au4 Au2 61.380(12) . 2_565
S5 Au4 Au5 107.01(5) . .
Pt1 Au4 Au5 57.815(9) . .
Au6 Au4 Au5 109.412(15) . .
Au2 Au4 Au5 60.084(11) 2_565 .
S5 Au4 Au3 109.37(5) . .
Pt1 Au4 Au3 57.479(9) . .
Au6 Au4 Au3 61.106(13) . .
Au2 Au4 Au3 108.277(14) 2_565 .
Au5 Au4 Au3 105.819(14) . .
S5 Au4 Au1 91.66(5) . .
Pt1 Au4 Au1 56.953(9) . .
Au6 Au4 Au1 109.070(14) . .
Au2 Au4 Au1 105.383(15) 2_565 .
Au5 Au4 Au1 56.486(11) . .
Au3 Au4 Au1 60.172(12) . .
S5 Au4 Au8 97.12(5) . .
Pt1 Au4 Au8 114.064(12) . .
Au6 Au4 Au8 66.964(12) . .
Au2 Au4 Au8 63.727(13) 2_565 .
Au5 Au4 Au8 114.332(14) . .
Au3 Au4 Au8 122.031(14) . .
Au1 Au4 Au8 169.101(14) . .
S5 Au4 Au9 82.57(5) . .
Pt1 Au4 Au9 110.931(11) . .
Au6 Au4 Au9 61.337(12) . .
Au2 Au4 Au9 115.789(12) 2_565 .
Au5 Au4 Au9 168.739(13) . .
Au3 Au4 Au9 64.628(12) . .
Au1 Au4 Au9 118.559(14) . .
Au8 Au4 Au9 69.242(11) . .
S5 Au4 Au10 45.95(5) . .
Pt1 Au4 Au10 108.807(11) . .
Au6 Au4 Au10 168.324(13) . .
Au2 Au4 Au10 115.694(14) 2_565 .
Au5 Au4 Au10 62.010(12) . .
Au3 Au4 Au10 112.081(15) . .
Au1 Au4 Au10 59.951(11) . .
Au8 Au4 Au10 122.996(12) . .
Au9 Au4 Au10 126.032(14) . .
S6 Au5 Pt1 155.83(5) . .
S6 Au5 Au1 144.12(5) . .
Pt1 Au5 Au1 59.436(9) . .
S6 Au5 Au2 99.17(5) . 2_565
Pt1 Au5 Au2 58.270(10) . 2_565
Au1 Au5 Au2 109.945(16) . 2_565
S6 Au5 Au3 104.05(5) . 2_565
Pt1 Au5 Au3 58.243(9) . 2_565
Au1 Au5 Au3 108.837(13) . 2_565
Au2 Au5 Au3 58.427(11) 2_565 2_565
S6 Au5 Au4 120.20(6) . .
Pt1 Au5 Au4 58.444(11) . .
Au1 Au5 Au4 62.897(11) . .
Au2 Au5 Au4 59.384(12) 2_565 .
Au3 Au5 Au4 106.815(14) 2_565 .
S6 Au5 Au6 130.78(5) . 2_565
Pt1 Au5 Au6 57.859(9) . 2_565
Au1 Au5 Au6 60.127(11) . 2_565
Au2 Au5 Au6 106.718(12) 2_565 2_565
Au3 Au5 Au6 59.791(13) 2_565 2_565
Au4 Au5 Au6 109.006(13) . 2_565
S6 Au5 Au12 86.28(5) . 2_565
Pt1 Au5 Au12 115.268(13) . 2_565
Au1 Au5 Au12 67.439(14) . 2_565
Au2 Au5 Au12 171.822(13) 2_565 2_565
Au3 Au5 Au12 114.446(13) 2_565 2_565
Au4 Au5 Au12 122.926(14) . 2_565
Au6 Au5 Au12 65.155(11) 2_565 2_565
S6 Au5 Au10 86.28(5) . .
Pt1 Au5 Au10 110.700(12) . .
Au1 Au5 Au10 62.377(11) . .
Au2 Au5 Au10 116.592(13) 2_565 .
Au3 Au5 Au10 168.923(14) 2_565 .
Au4 Au5 Au10 63.721(11) . .
Au6 Au5 Au10 116.317(15) 2_565 .
Au12 Au5 Au10 69.615(12) 2_565 .
S6 Au5 Au11 46.10(5) . .
Pt1 Au5 Au11 110.527(11) . .
Au1 Au5 Au11 169.739(13) . .
Au2 Au5 Au11 62.706(13) 2_565 .
Au3 Au5 Au11 61.536(11) 2_565 .
Au4 Au5 Au11 114.916(13) . .
Au6 Au5 Au11 113.745(13) 2_565 .
Au12 Au5 Au11 118.739(15) 2_565 .
Au10 Au5 Au11 126.657(13) . .
S8 Au6 Pt1 154.67(5) . .
S8 Au6 Au4 145.45(5) . .
Pt1 Au6 Au4 59.750(11) . .
S8 Au6 Au1 101.32(5) . 2_565
Pt1 Au6 Au1 58.111(9) . 2_565
Au4 Au6 Au1 109.789(15) . 2_565
S8 Au6 Au2 127.97(5) . 2_565
Pt1 Au6 Au2 58.155(11) . 2_565
Au4 Au6 Au2 60.826(13) . 2_565
Au1 Au6 Au2 60.774(11) 2_565 2_565
S8 Au6 Au3 123.40(5) . .
Pt1 Au6 Au3 57.832(9) . .
Au4 Au6 Au3 62.107(11) . .
Au1 Au6 Au3 105.773(13) 2_565 .
Au2 Au6 Au3 108.618(14) 2_565 .
S8 Au6 Au5 100.08(5) . 2_565
Pt1 Au6 Au5 57.297(10) . 2_565
Au4 Au6 Au5 109.178(14) . 2_565
Au1 Au6 Au5 57.012(12) 2_565 2_565
Au2 Au6 Au5 106.087(13) 2_565 2_565
Au3 Au6 Au5 59.146(11) . 2_565
S8 Au6 Au9 84.97(5) . .
Pt1 Au6 Au9 114.480(13) . .
Au4 Au6 Au9 65.609(13) . .
Au1 Au6 Au9 172.052(14) 2_565 .
Au2 Au6 Au9 119.016(13) 2_565 .
Au3 Au6 Au9 66.464(12) . .
Au5 Au6 Au9 117.412(16) 2_565 .
S8 Au6 Au12 45.62(5) . .
Pt1 Au6 Au12 109.058(13) . .
Au4 Au6 Au12 167.739(14) . .
Au1 Au6 Au12 63.749(12) 2_565 .
Au2 Au6 Au12 119.170(14) 2_565 .
Au3 Au6 Au12 108.488(12) . .
Au5 Au6 Au12 58.606(11) 2_565 .
Au9 Au6 Au12 119.412(15) . .
S8 Au6 Au8 92.13(5) . .
Pt1 Au6 Au8 109.617(13) . .
Au4 Au6 Au8 61.332(12) . .
Au1 Au6 Au8 115.468(15) 2_565 .
Au2 Au6 Au8 61.583(10) 2_565 .
Au3 Au6 Au8 117.908(13) . .
Au5 Au6 Au8 166.669(13) 2_565 .
Au9 Au6 Au8 68.709(13) . .
Au12 Au6 Au8 130.450(14) . .
S7 Au7 S1 172.74(7) 2_565 .
S7 Au7 Au3 86.17(5) 2_565 .
S1 Au7 Au3 100.90(5) . .
S7 Au7 Au2 93.12(5) 2_565 .
S1 Au7 Au2 92.41(5) . .
Au3 Au7 Au2 53.676(11) . .
S7 Au7 Au1 139.86(5) 2_565 .
S1 Au7 Au1 47.35(5) . .
Au3 Au7 Au1 56.312(12) . .
Au2 Au7 Au1 54.697(11) . .
S4 Au8 S2 173.68(7) . .
S4 Au8 Au4 88.72(5) . .
S2 Au8 Au4 96.16(5) . .
S4 Au8 Au2 137.84(5) . 2_565
S2 Au8 Au2 48.36(5) . 2_565
Au4 Au8 Au2 54.452(10) . 2_565
S4 Au8 Au6 89.01(5) . .
S2 Au8 Au6 97.16(5) . .
Au4 Au8 Au6 51.704(10) . .
Au2 Au8 Au6 53.351(11) 2_565 .
S4 Au9 S3 171.75(8) . .
S4 Au9 Au6 94.24(5) . .
S3 Au9 Au6 93.70(6) . .
S4 Au9 Au4 87.20(6) . .
S3 Au9 Au4 95.79(6) . .
Au6 Au9 Au4 53.055(9) . .
S4 Au9 Au3 139.57(6) . .
S3 Au9 Au3 45.89(6) . .
Au6 Au9 Au3 54.671(12) . .
Au4 Au9 Au3 54.260(9) . .
S9 Au10 S5 174.08(7) 2_565 .
S9 Au10 Au1 95.71(5) 2_565 .
S5 Au10 Au1 89.52(5) . .
S9 Au10 Au5 84.77(5) 2_565 .
S5 Au10 Au5 100.64(5) . .
Au1 Au10 Au5 52.773(11) . .
S9 Au10 Au4 138.50(5) 2_565 .
S5 Au10 Au4 47.24(5) . .
Au1 Au10 Au4 56.155(10) . .
Au5 Au10 Au4 54.270(10) . .
S6 Au11 S7 173.34(7) . .
S6 Au11 Au3 99.51(5) . 2_565
S7 Au11 Au3 85.65(5) . 2_565
S6 Au11 Au2 93.48(5) . 2_565
S7 Au11 Au2 92.98(5) . 2_565
Au3 Au11 Au2 53.375(10) 2_565 2_565
S6 Au11 Au5 48.20(5) . .
S7 Au11 Au5 138.05(5) . .
Au3 Au11 Au5 54.687(10) 2_565 .
Au2 Au11 Au5 54.195(9) 2_565 .
S9 Au12 S8 172.47(7) . .
S9 Au12 Au5 87.95(5) . 2_565
S8 Au12 Au5 99.51(5) . 2_565
S9 Au12 Au6 139.78(5) . .
S8 Au12 Au6 47.43(5) . .
Au5 Au12 Au6 56.237(10) 2_565 .
S9 Au12 Au1 92.14(5) . 2_565
S8 Au12 Au1 93.19(5) . 2_565
Au5 Au12 Au1 52.615(11) 2_565 2_565
Au6 Au12 Au1 52.919(10) . 2_565
Au1 Pt1 Au1 180.0 2_565 .
Au1 Pt1 Au5 60.973(10) 2_565 2_565
Au1 Pt1 Au5 119.027(11) . 2_565
Au1 Pt1 Au5 119.025(10) 2_565 .
Au1 Pt1 Au5 60.975(11) . .
Au5 Pt1 Au5 180.0 2_565 .
Au1 Pt1 Au3 65.391(12) 2_565 2_565
Au1 Pt1 Au3 114.609(13) . 2_565
Au5 Pt1 Au3 116.363(11) 2_565 2_565
Au5 Pt1 Au3 63.636(11) . 2_565
Au1 Pt1 Au3 114.609(13) 2_565 .
Au1 Pt1 Au3 65.392(12) . .
Au5 Pt1 Au3 63.636(11) 2_565 .
Au5 Pt1 Au3 116.365(11) . .
Au3 Pt1 Au3 179.999(10) 2_565 .
Au1 Pt1 Au2 115.797(12) 2_565 .
Au1 Pt1 Au2 64.203(12) . .
Au5 Pt1 Au2 63.611(9) 2_565 .
Au5 Pt1 Au2 116.391(9) . .
Au3 Pt1 Au2 118.118(11) 2_565 .
Au3 Pt1 Au2 61.882(11) . .
Au1 Pt1 Au2 64.203(12) 2_565 2_565
Au1 Pt1 Au2 115.797(12) . 2_565
Au5 Pt1 Au2 116.388(9) 2_565 2_565
Au5 Pt1 Au2 63.610(9) . 2_565
Au3 Pt1 Au2 61.883(11) 2_565 2_565
Au3 Pt1 Au2 118.117(11) . 2_565
Au2 Pt1 Au2 180.0 . 2_565
Au1 Pt1 Au6 63.047(11) 2_565 .
Au1 Pt1 Au6 116.954(11) . .
Au5 Pt1 Au6 64.842(12) 2_565 .
Au5 Pt1 Au6 115.157(12) . .
Au3 Pt1 Au6 116.113(12) 2_565 .
Au3 Pt1 Au6 63.887(12) . .
Au2 Pt1 Au6 116.736(11) . .
Au2 Pt1 Au6 63.262(11) 2_565 .
Au1 Pt1 Au6 116.953(11) 2_565 2_565
Au1 Pt1 Au6 63.046(11) . 2_565
Au5 Pt1 Au6 115.158(12) 2_565 2_565
Au5 Pt1 Au6 64.844(11) . 2_565
Au3 Pt1 Au6 63.888(13) 2_565 2_565
Au3 Pt1 Au6 116.113(13) . 2_565
Au2 Pt1 Au6 63.263(11) . 2_565
Au2 Pt1 Au6 116.739(11) 2_565 2_565
Au6 Pt1 Au6 180.0 . 2_565
Au1 Pt1 Au4 65.344(10) 2_565 2_565
Au1 Pt1 Au4 114.655(10) . 2_565
Au5 Pt1 Au4 63.742(10) 2_565 2_565
Au5 Pt1 Au4 116.259(10) . 2_565
Au3 Pt1 Au4 64.544(9) 2_565 2_565
Au3 Pt1 Au4 115.455(9) . 2_565
Au2 Pt1 Au4 62.867(10) . 2_565
Au2 Pt1 Au4 117.134(10) 2_565 2_565
Au6 Pt1 Au4 119.442(9) . 2_565
Au6 Pt1 Au4 60.557(9) 2_565 2_565
Au1 Pt1 Au4 114.656(10) 2_565 .
Au1 Pt1 Au4 65.345(10) . .
Au5 Pt1 Au4 116.258(10) 2_565 .
Au5 Pt1 Au4 63.741(10) . .
Au3 Pt1 Au4 115.456(9) 2_565 .
Au3 Pt1 Au4 64.545(9) . .
Au2 Pt1 Au4 117.133(9) . .
Au2 Pt1 Au4 62.866(10) 2_565 .
Au6 Pt1 Au4 60.558(9) . .
Au6 Pt1 Au4 119.443(9) 2_565 .
Au4 Pt1 Au4 180.0 2_565 .
C1A S1 Au7 106.4(3) . .
C1A S1 Au1 107.8(3) . .
Au7 S1 Au1 86.39(6) . .
C2A S2 Au8 105.9(3) . .
C2A S2 Au2 107.7(2) . 2_565
Au8 S2 Au2 85.03(7) . 2_565
C3A S3 Au9 98.1(3) . .
C3A S3 Au3 105.1(3) . .
Au9 S3 Au3 88.80(8) . .
C4A S4 Au8 102.5(3) . .
C4A S4 Au9 104.5(3) . .
Au8 S4 Au9 101.93(8) . .
C5A S5 Au10 105.7(3) . .
C5A S5 Au4 111.2(3) . .
Au10 S5 Au4 86.82(7) . .
C6A S6 Au11 104.3(3) . .
C6A S6 Au5 103.0(3) . .
Au11 S6 Au5 85.69(7) . .
C7A S7 Au11 101.8(3) . .
C7A S7 Au7 101.4(3) . 2_565
Au11 S7 Au7 101.22(8) . 2_565
C8A S8 Au12 99.4(3) . .
C8A S8 Au6 105.8(2) . .
Au12 S8 Au6 86.95(7) . .
C9A S9 Au12 101.9(3) . .
C9A S9 Au10 105.1(3) . 2_565
Au12 S9 Au10 100.39(7) . 2_565
C1B C1A S1 109.8(6) . .
C1C C1B C1A 110.2(6) . .
C1D C1C C1H 120.0 . .
C1D C1C C1B 120.7(6) . .
C1H C1C C1B 119.3(6) . .
C1E C1D C1C 120.0 . .
C1D C1E C1F 120.0 . .
C1E C1F C1G 120.0 . .
C1H C1G C1F 120.0 . .
C1G C1H C1C 120.0 . .
C2B C2A S2 110.2(5) . .
C2C C2B C2A 112.1(7) . .
C2D C2C C2H 120.0 . .
C2D C2C C2B 118.8(5) . .
C2H C2C C2B 121.2(5) . .
C2E C2D C2C 120.0 . .
C2D C2E C2F 120.0 . .
C2E C2F C2G 120.0 . .
C2H C2G C2F 120.0 . .
C2G C2H C2C 120.0 . .
C3B C3A S3 108.4(7) . .
C3C C3B C3A 111.6(9) . .
C3D C3C C3H 120.0 . .
C3D C3C C3B 122.5(7) . .
C3H C3C C3B 117.3(7) . .
C3C C3D C3E 120.0 . .
C3F C3E C3D 120.0 . .
C3G C3F C3E 120.0 . .
C3F C3G C3H 120.0 . .
C3G C3H C3C 120.0 . .
C4B C4A S4 112.6(7) . .
C4A C4B C4C 111.4(8) . .
C4D C4C C4H 120.0 . .
C4D C4C C4B 120.3(6) . .
C4H C4C C4B 119.6(6) . .
C4E C4D C4C 120.0 . .
C4D C4E C4F 120.0 . .
C4G C4F C4E 120.0 . .
C4H C4G C4F 120.0 . .
C4G C4H C4C 120.0 . .
C5B C5A S5 111.2(6) . .
C5C C5B C5A 113.5(7) . .
C5D C5C C5H 120.0 . .
C5D C5C C5B 119.0(6) . .
C5H C5C C5B 121.0(6) . .
C5E C5D C5C 120.0 . .
C5F C5E C5D 120.0 . .
C5E C5F C5G 120.0 . .
C5F C5G C5H 120.0 . .
C5G C5H C5C 120.0 . .
C6B C6A S6 114.0(7) . .
C6C C6B C6A 112.2(8) . .
C6D C6C C6H 120.0 . .
C6D C6C C6B 120.3(7) . .
C6H C6C C6B 119.3(7) . .
C6E C6D C6C 120.0 . .
C6D C6E C6F 120.0 . .
C6G C6F C6E 120.0 . .
C6F C6G C6H 120.0 . .
C6G C6H C6C 120.0 . .
C7B C7A S7 114.1(6) . .
C7C C7B C7A 108.8(7) . .
C7D C7C C7H 120.0 . .
C7D C7C C7B 119.7(6) . .
C7H C7C C7B 120.3(6) . .
C7E C7D C7C 120.0 . .
C7D C7E C7F 120.0 . .
C7G C7F C7E 120.0 . .
C7F C7G C7H 120.0 . .
C7G C7H C7C 120.0 . .
C8B C8A S8 112.4(6) . .
C8A C8B C8C 113.0(7) . .
C8D C8C C8H 120.0 . .
C8D C8C C8B 120.7(5) . .
C8H C8C C8B 119.3(5) . .
C8E C8D C8C 120.0 . .
C8D C8E C8F 120.0 . .
C8G C8F C8E 120.0 . .
C8F C8G C8H 120.0 . .
C8G C8H C8C 120.0 . .
C9B C9A S9 112.2(6) . .
C9C C9B C9A 110.7(7) . .
C9D C9C C9H 120.0 . .
C9D C9C C9B 120.1(6) . .
C9H C9C C9B 119.8(6) . .
C9C C9D C9E 120.0 . .
C9F C9E C9D 120.0 . .
C9E C9F C9G 120.0 . .
C9F C9G C9H 120.0 . .
C9G C9H C9C 120.0 . .
C21 N20 C21 180.0(15) . 2_665
C21 N20 C29 98.4(11) . .
C21 N20 C29 81.6(11) 2_665 .
C21 N20 C29 81.6(11) . 2_665
C21 N20 C29 98.4(11) 2_665 2_665
C29 N20 C29 180.0 . 2_665
C26 C27 C28 109(2) . .
C27 C26 C25 116(2) . .
C24 C25 C26 133(2) . .
C25 C24 C23 114(2) . .
C22 C23 C24 102.5(16) . .
C23 C22 C21 106.3(16) . 2_665
N20 C21 C22 95.1(15) . 2_665
C30 C29 N20 129.4(16) . .
C34 C33 C32 111.5(11) . .
C33 C32 C31 110.1(12) . .
C30 C31 C32 113.2(15) . .
C31 C30 C29 132.0(17) . .
C33 C34 C35 108.2(15) . .
C36 C35 C34 109.0(18) . .
C262 C272 C282 107(2) . .
C272 C262 C252 116(3) . .
C262 C252 C242 114(2) . .
C252 C242 C232 107(2) . .
C222 C232 C242 107.1(19) . .
C232 C222 C212 112.2(19) . .
N202 C212 C222 112(2) . .
C342 C332 C322 142(4) . .
C332 C322 C312 150(4) . .
C322 C312 C302 118(3) . .
C292 C302 C312 113(2) . .
C332 C342 C352 100(4) . .
C342 C352 C362 145(4) . .

loop_
_geom_bond_atom_site_label_1
_geom_bond_atom_site_label_2
_geom_bond_distance
_geom_bond_site_symmetry_2
Au1 S1 2.354(2) .
Au1 Pt1 2.7468(4) .
Au1 Au5 2.7894(5) .
Au1 Au6 2.8836(5) 2_565
Au1 Au2 2.9241(5) .
Au1 Au3 2.9719(6) .
Au1 Au4 2.9782(5) .
Au1 Au10 3.1039(5) .
Au1 Au7 3.1933(5) .
Au1 Au12 3.2418(6) 2_565
Au2 S2 2.3822(19) 2_565
Au2 Pt1 2.7556(4) .
Au2 Au3 2.8332(5) .
Au2 Au4 2.8816(5) 2_565
Au2 Au6 2.8971(5) 2_565
Au2 Au5 2.9022(5) 2_565
Au2 Au7 3.1716(5) .
Au2 Au8 3.1759(5) 2_565
Au2 Au11 3.1800(6) 2_565
Au3 S3 2.358(2) .
Au3 Pt1 2.7548(4) .
Au3 Au5 2.9028(5) 2_565
Au3 Au6 2.9222(6) .
Au3 Au4 2.9500(5) .
Au3 Au7 3.1025(6) .
Au3 Au11 3.1273(5) 2_565
Au3 Au9 3.2839(5) .
Au4 S5 2.3678(19) .
Au4 Pt1 2.7700(4) .
Au4 Au6 2.7925(5) .
Au4 Au5 2.9152(5) .
Au4 Au8 3.1219(5) .
Au4 Au9 3.1822(6) .
Au4 Au10 3.2200(5) .
Au5 S6 2.386(2) .
Au5 Pt1 2.7511(4) .
Au5 Au6 2.9593(5) 2_565
Au5 Au12 3.0384(5) 2_565
Au5 Au10 3.1711(5) .
Au5 Au11 3.1913(6) .
Au6 S8 2.382(2) .
Au6 Pt1 2.7683(4) .
Au6 Au9 3.0659(5) .
Au6 Au12 3.2301(5) .
Au6 Au8 3.2744(5) .
Au7 S7 2.310(2) 2_565
Au7 S1 2.312(2) .
Au8 S4 2.304(2) .
Au8 S2 2.317(2) .
Au9 S4 2.308(2) .
Au9 S3 2.335(2) .
Au10 S9 2.309(2) 2_565
Au10 S5 2.318(2) .
Au11 S6 2.306(2) .
Au11 S7 2.306(2) .
Au12 S9 2.307(2) .
Au12 S8 2.312(2) .
S1 C1A 1.829(7) .
S2 C2A 1.849(8) .
S3 C3A 1.920(10) .
S4 C4A 1.850(9) .
S5 C5A 1.819(8) .
S6 C6A 1.826(9) .
S7 C7A 1.845(8) .
S8 C8A 1.803(8) .
S9 C9A 1.830(8) .
C1A C1B 1.536(11) .
C1B C1C 1.523(9) .
C1C C1D 1.3900 .
C1C C1H 1.3900 .
C1D C1E 1.3900 .
C1E C1F 1.3900 .
C1F C1G 1.3900 .
C1G C1H 1.3900 .
C2A C2B 1.546(10) .
C2B C2C 1.516(9) .
C2C C2D 1.3900 .
C2C C2H 1.3900 .
C2D C2E 1.3900 .
C2E C2F 1.3900 .
C2F C2G 1.3900 .
C2G C2H 1.3900 .
C3A C3B 1.504(12) .
C3B C3C 1.496(11) .
C3C C3D 1.3900 .
C3C C3H 1.3900 .
C3D C3E 1.3900 .
C3E C3F 1.3900 .
C3F C3G 1.3900 .
C3G C3H 1.3900 .
C4A C4B 1.462(13) .
C4B C4C 1.542(11) .
C4C C4D 1.3900 .
C4C C4H 1.3900 .
C4D C4E 1.3900 .
C4E C4F 1.3900 .
C4F C4G 1.3900 .
C4G C4H 1.3900 .
C5A C5B 1.556(11) .
C5B C5C 1.504(10) .
C5C C5D 1.3900 .
C5C C5H 1.3900 .
C5D C5E 1.3900 .
C5E C5F 1.3900 .
C5F C5G 1.3900 .
C5G C5H 1.3900 .
C6A C6B 1.505(12) .
C6B C6C 1.499(11) .
C6C C6D 1.3900 .
C6C C6H 1.3900 .
C6D C6E 1.3900 .
C6E C6F 1.3900 .
C6F C6G 1.3900 .
C6G C6H 1.3900 .
C7A C7B 1.514(11) .
C7B C7C 1.507(9) .
C7C C7D 1.3900 .
C7C C7H 1.3900 .
C7D C7E 1.3900 .
C7E C7F 1.3900 .
C7F C7G 1.3900 .
C7G C7H 1.3900 .
C8A C8B 1.524(10) .
C8B C8C 1.526(10) .
C8C C8D 1.3900 .
C8C C8H 1.3900 .
C8D C8E 1.3900 .
C8E C8F 1.3900 .
C8F C8G 1.3900 .
C8G C8H 1.3900 .
C9A C9B 1.527(11) .
C9B C9C 1.504(10) .
C9C C9D 1.3900 .
C9C C9H 1.3900 .
C9D C9E 1.3900 .
C9E C9F 1.3900 .
C9F C9G 1.3900 .
C9G C9H 1.3900 .
N20 C21 1.440(16) .
N20 C21 1.440(16) 2_665
N20 C29 1.706(15) .
N20 C29 1.706(15) 2_665
C28 C27 1.53(3) .
C27 C26 1.47(3) .
C26 C25 1.524(16) .
C25 C24 1.448(13) .
C24 C23 1.58(2) .
C23 C22 1.53(2) .
C22 C21 1.62(3) 2_665
C29 C30 1.57(2) .
C33 C34 1.499(16) .
C33 C32 1.555(18) .
C32 C31 1.577(19) .
C31 C30 1.48(2) .
C34 C35 1.53(2) .
C36 C35 1.50(2) .
N202 C212 1.33(4) .
N202 N202 1.55(6) 2_665
C282 C272 1.48(3) .
C272 C262 1.48(3) .
C262 C252 1.51(3) .
C252 C242 1.55(3) .
C242 C232 1.71(3) .
C232 C222 1.54(2) .
C222 C212 1.55(3) .
C292 C302 1.53(3) .
C332 C342 1.48(4) .
C332 C322 1.52(3) .
C322 C312 1.52(3) .
C312 C302 1.55(3) .
C342 C352 1.48(4) .
C362 C352 1.55(3) .
